data_4028853
loop_
_publ_author_name
'Ramesh C. Dhakal'
'R. Karl Dieter'

_publ_section_title
;
 Regio- and Stereocontrol in the Michael-Initiated Ring-Closure Reactions
 of \g,\d-Epoxy-\a,\b-unsaturated Esters, Ketones, Sulfones, and Amides
;
_journal_name_full 'Journal of Organic Chemistry'
_journal_page_first 12426
_journal_page_last 12439
_journal_paper_doi 10.1021/jo402075d
_journal_volume 78
_journal_year 2013
_chemical_formula_sum 'C15 H22 O3 S'
_chemical_formula_weight 282.39
_chemical_name_systematic
; 
 ? 
;
_space_group_IT_number 19
_symmetry_cell_setting orthorhombic
_symmetry_space_group_name_Hall 'P 2ac 2ab'
_symmetry_space_group_name_H-M 'P 21 21 21'
_atom_sites_solution_hydrogens geom
_atom_sites_solution_primary direct
_atom_sites_solution_secondary difmap
_audit_creation_method SHELXL-97
_cell_angle_alpha 90.00
_cell_angle_beta 90.00
_cell_angle_gamma 90.00
_cell_formula_units_Z 4
_cell_length_a 5.6271(16)
_cell_length_b 13.257(4)
_cell_length_c 20.571(7)
_cell_measurement_reflns_used 4443
_cell_measurement_temperature 178(2)
_cell_measurement_theta_max 26.3910
_cell_measurement_theta_min 3.7541
_cell_volume 1534.6(8)
_computing_cell_refinement 'CrystalClear (Rigaku/MSC,2006)'
_computing_data_collection 'CrystalClear (Rigaku/MSC,2006)'
_computing_data_reduction 'CrystalClear (Rigaku/MSC,2006)'
_computing_molecular_graphics 'SHELXTL 6.10 (Sheldrick,2008)'
_computing_publication_material 'SHELXTL 6.10 (Sheldrick,2008)'
_computing_structure_refinement 'SHELXTL 6.10 (Sheldrick,2008)'
_computing_structure_solution 'SHELXTL 6.10 (Sheldrick,2008)'
_diffrn_ambient_temperature 178(2)
_diffrn_detector_area_resol_mean 14.9365
_diffrn_measured_fraction_theta_full 0.998
_diffrn_measured_fraction_theta_max 0.998
_diffrn_measurement_details
;
scan:
    Number of images: 260
               Slice: -40.0000 - 90.0000
         Image width: 0.5000
            Exp time: 45.0000
       Rotation axis: Omega
               Omega: 0.0000
                 Chi: 45.0000
                 Phi: 0.0000
                 XTD: 27.0801
              2theta: -0.0260
scan:
    Number of images: 220
               Slice: -30.0000 - 80.0000
         Image width: 0.5000
            Exp time: 45.0000
       Rotation axis: Omega
               Omega: 0.0000
                 Chi: 45.0000
                 Phi: 90.0000
                 XTD: 27.0801
              2theta: -0.0260

;
_diffrn_measurement_device
;
Mercury 1K CCD
;
_diffrn_measurement_device_details
;
AFC8: Eulerian 3 circle
;
_diffrn_measurement_method omega
_diffrn_radiation_detector CCD
_diffrn_radiation_monochromator 'Graphite Monochromator'
_diffrn_radiation_source 'Sealed Tube'
_diffrn_radiation_type MoK\a
_diffrn_radiation_wavelength 0.71073
_diffrn_reflns_av_R_equivalents 0.0836
_diffrn_reflns_av_sigmaI/netI 0.0697
_diffrn_reflns_limit_h_max 6
_diffrn_reflns_limit_h_min -7
_diffrn_reflns_limit_k_max 15
_diffrn_reflns_limit_k_min -16
_diffrn_reflns_limit_l_max 25
_diffrn_reflns_limit_l_min -25
_diffrn_reflns_number 12308
_diffrn_reflns_reduction_process 'Lp corrections applied'
_diffrn_reflns_theta_full 26.38
_diffrn_reflns_theta_max 26.38
_diffrn_reflns_theta_min 3.07
_diffrn_standards_decay_% 0
_diffrn_standards_interval_count 0
_diffrn_standards_interval_time 0
_diffrn_standards_number 0
_exptl_absorpt_coefficient_mu 0.213
_exptl_absorpt_correction_T_max 0.9894
_exptl_absorpt_correction_T_min 0.8654
_exptl_absorpt_correction_type multi-scan
_exptl_absorpt_process_details 'Jacobson, R., (1998)'
_exptl_crystal_colour colorless
_exptl_crystal_density_diffrn 1.222
_exptl_crystal_description needle
_exptl_crystal_F_000 608
_exptl_crystal_size_max 0.70
_exptl_crystal_size_mid 0.05
_exptl_crystal_size_min 0.05
_refine_diff_density_max 0.394
_refine_diff_density_min -0.385
_refine_diff_density_rms 0.065
_refine_ls_abs_structure_details 'Flack H D (1983), Acta Cryst. A39, 876-881'
_refine_ls_abs_structure_Flack 0.44(14)
_refine_ls_extinction_method none
_refine_ls_goodness_of_fit_ref 1.028
_refine_ls_hydrogen_treatment constr
_refine_ls_matrix_type full
_refine_ls_number_parameters 175
_refine_ls_number_reflns 3128
_refine_ls_number_restraints 0
_refine_ls_restrained_S_all 1.028
_refine_ls_R_factor_all 0.0792
_refine_ls_R_factor_gt 0.0582
_refine_ls_shift/su_max 0.000
_refine_ls_shift/su_mean 0.000
_refine_ls_structure_factor_coef Fsqd
_refine_ls_weighting_details 'calc w=1/[\s^2^(Fo^2^)+(0.0872P)^2^+0.0000P] where P=(Fo^2^+2Fc^2^)/3'
_refine_ls_weighting_scheme calc
_refine_ls_wR_factor_gt 0.1419
_refine_ls_wR_factor_ref 0.1600
_reflns_number_gt 2424
_reflns_number_total 3128
_reflns_threshold_expression >2sigma(I)
_cod_data_source_file jo402075d_si_002.cif
_cod_data_source_block ramesh1
_cod_original_cell_volume 1534.6(9)
_cod_database_code 4028853

loop_
_symmetry_equiv_pos_as_xyz
'x, y, z'
'-x+1/2, -y, z+1/2'
'-x, y+1/2, -z+1/2'
'x+1/2, -y+1/2, -z'

loop_
_atom_site_label
_atom_site_type_symbol
_atom_site_fract_x
_atom_site_fract_y
_atom_site_fract_z
_atom_site_U_iso_or_equiv
_atom_site_adp_type
_atom_site_occupancy
_atom_site_symmetry_multiplicity
_atom_site_calc_flag
_atom_site_refinement_flags
S1 S 0.46313(15) 0.17378(7) 0.19354(4) 0.0310(2) Uani 1 1 d .
O1 O 0.7110(4) 0.1496(2) 0.20099(14) 0.0407(7) Uani 1 1 d .
O2 O 0.3852(6) 0.2746(2) 0.20971(14) 0.0421(7) Uani 1 1 d .
O3 O 0.6498(5) -0.0448(2) 0.36881(13) 0.0420(7) Uani 1 1 d .
H3 H 0.6447 -0.0952 0.3449 0.050 Uiso 1 1 calc R
C1 C 0.2871(7) 0.0893(3) 0.23705(18) 0.0319(8) Uani 1 1 d .
H1 H 0.1207 0.1051 0.2356 0.038 Uiso 1 1 calc R
C2 C 0.3617(7) 0.0334(3) 0.29910(18) 0.0325(8) Uani 1 1 d .
H2 H 0.2338 0.0216 0.3291 0.039 Uiso 1 1 calc R
C3 C 0.3377(7) -0.0225(3) 0.23602(18) 0.0314(8) Uani 1 1 d .
H3A H 0.4859 -0.0405 0.2161 0.038 Uiso 1 1 calc R
C4 C 0.1349(7) -0.0942(3) 0.22155(19) 0.0354(8) Uani 1 1 d .
H4A H -0.0057 -0.0714 0.2435 0.043 Uiso 1 1 calc R
H4B H 0.1736 -0.1600 0.2379 0.043 Uiso 1 1 calc R
C5 C 0.0862(7) -0.1009(3) 0.14924(18) 0.0360(9) Uani 1 1 d .
H5A H 0.0520 -0.0345 0.1332 0.043 Uiso 1 1 calc R
H5B H 0.2275 -0.1242 0.1278 0.043 Uiso 1 1 calc R
C6 C -0.1172(7) -0.1701(4) 0.13127(19) 0.0419(9) Uani 1 1 d .
H6A H -0.0856 -0.2362 0.1482 0.050 Uiso 1 1 calc R
H6B H -0.2600 -0.1457 0.1514 0.050 Uiso 1 1 calc R
C7 C -0.1572(9) -0.1778(4) 0.0589(2) 0.0533(11) Uani 1 1 d .
H7A H -0.1793 -0.1115 0.0411 0.080 Uiso 1 1 calc R
H7B H -0.2962 -0.2178 0.0506 0.080 Uiso 1 1 calc R
H7C H -0.0217 -0.2089 0.0389 0.080 Uiso 1 1 calc R
C8 C 0.6030(7) 0.0437(3) 0.33112(18) 0.0349(9) Uani 1 1 d .
H8 H 0.7234 0.0516 0.2985 0.042 Uiso 1 1 calc R
C9 C 0.6124(9) 0.1318(3) 0.3781(2) 0.0496(12) Uani 1 1 d .
H9A H 0.4882 0.1248 0.4098 0.074 Uiso 1 1 calc R
H9B H 0.5914 0.1937 0.3546 0.074 Uiso 1 1 calc R
H9C H 0.7637 0.1325 0.3997 0.074 Uiso 1 1 calc R
C10 C 0.3835(6) 0.1491(3) 0.11194(17) 0.0300(8) Uani 1 1 d .
C11 C 0.5354(8) 0.0899(3) 0.07451(19) 0.0405(9) Uani 1 1 d .
H11 H 0.6809 0.0640 0.0923 0.049 Uiso 1 1 calc R
C12 C 0.4700(9) 0.0693(3) 0.0104(2) 0.0498(11) Uani 1 1 d .
H12 H 0.5743 0.0307 -0.0169 0.060 Uiso 1 1 calc R
C13 C 0.2557(9) 0.1042(4) -0.0144(2) 0.0493(11) Uani 1 1 d .
H13 H 0.2098 0.0875 -0.0581 0.059 Uiso 1 1 calc R
C14 C 0.1090(7) 0.1628(4) 0.0236(2) 0.0441(10) Uani 1 1 d .
H14 H -0.0374 0.1880 0.0060 0.053 Uiso 1 1 calc R
C15 C 0.1715(7) 0.1857(3) 0.08753(19) 0.0362(9) Uani 1 1 d .
H15 H 0.0690 0.2263 0.1141 0.043 Uiso 1 1 calc R

loop_
_atom_site_aniso_label
_atom_site_aniso_U_11
_atom_site_aniso_U_22
_atom_site_aniso_U_33
_atom_site_aniso_U_23
_atom_site_aniso_U_13
_atom_site_aniso_U_12
S1 0.0334(4) 0.0294(4) 0.0301(4) 0.0015(4) -0.0014(3) -0.0032(4)
O1 0.0284(13) 0.0559(18) 0.0378(15) 0.0051(13) -0.0047(11) -0.0060(12)
O2 0.0577(19) 0.0261(13) 0.0424(17) -0.0036(11) -0.0010(13) -0.0004(12)
O3 0.0574(18) 0.0349(15) 0.0338(15) 0.0036(12) -0.0082(13) 0.0037(14)
C1 0.0304(19) 0.035(2) 0.0306(19) 0.0000(15) -0.0005(14) 0.0013(15)
C2 0.0370(19) 0.0313(18) 0.0291(19) 0.0022(16) 0.0024(15) 0.0037(15)
C3 0.034(2) 0.0310(19) 0.0293(19) 0.0002(14) 0.0013(14) -0.0030(15)
C4 0.040(2) 0.0262(18) 0.040(2) 0.0037(16) -0.0003(16) -0.0031(16)
C5 0.038(2) 0.0323(19) 0.038(2) 0.0035(16) -0.0054(16) -0.0047(17)
C6 0.038(2) 0.047(2) 0.041(2) -0.007(2) 0.0025(16) -0.0060(19)
C7 0.061(3) 0.058(3) 0.040(2) -0.007(2) -0.0089(19) -0.012(3)
C8 0.037(2) 0.033(2) 0.035(2) 0.0033(16) -0.0025(15) 0.0002(16)
C9 0.068(3) 0.035(2) 0.046(3) -0.0104(19) -0.015(2) 0.000(2)
C10 0.0253(17) 0.039(2) 0.0258(18) 0.0057(15) -0.0010(13) -0.0061(14)
C11 0.043(2) 0.043(2) 0.035(2) 0.0001(17) -0.0037(17) 0.005(2)
C12 0.066(3) 0.049(2) 0.035(2) -0.0052(19) -0.001(2) 0.009(2)
C13 0.058(3) 0.055(3) 0.035(2) 0.002(2) -0.007(2) -0.007(2)
C14 0.041(2) 0.051(3) 0.041(2) 0.009(2) -0.0129(17) -0.001(2)
C15 0.0302(19) 0.041(2) 0.037(2) 0.0101(18) -0.0003(14) -0.0022(18)

loop_
_atom_type_symbol
_atom_type_description
_atom_type_scat_dispersion_real
_atom_type_scat_dispersion_imag
_atom_type_scat_source
C C 0.0033 0.0016 'International Tables Vol C Tables 4.2.6.8 and 6.1.1.4'
H H 0.0000 0.0000 'International Tables Vol C Tables 4.2.6.8 and 6.1.1.4'
O O 0.0106 0.0060 'International Tables Vol C Tables 4.2.6.8 and 6.1.1.4'
S S 0.1246 0.1234 'International Tables Vol C Tables 4.2.6.8 and 6.1.1.4'

loop_
_geom_angle_atom_site_label_1
_geom_angle_atom_site_label_2
_geom_angle_atom_site_label_3
_geom_angle
O1 S1 O2 118.38(18)
O1 S1 C1 110.67(18)
O2 S1 C1 107.68(18)
O1 S1 C10 107.80(18)
O2 S1 C10 108.23(18)
C1 S1 C10 102.96(17)
C8 O3 H3 109.5
C3 C1 C2 59.1(2)
C3 C1 S1 121.1(3)
C2 C1 S1 125.6(3)
C3 C1 H1 113.5
C2 C1 H1 113.5
S1 C1 H1 113.5
C3 C2 C8 120.1(3)
C3 C2 C1 59.6(2)
C8 C2 C1 124.3(3)
C3 C2 H2 114.0
C8 C2 H2 114.0
C1 C2 H2 114.0
C2 C3 C1 61.3(3)
C2 C3 C4 123.2(3)
C1 C3 C4 118.5(3)
C2 C3 H3A 114.5
C1 C3 H3A 114.5
C4 C3 H3A 114.5
C3 C4 C5 111.5(3)
C3 C4 H4A 109.3
C5 C4 H4A 109.3
C3 C4 H4B 109.3
C5 C4 H4B 109.3
H4A C4 H4B 108.0
C6 C5 C4 114.4(3)
C6 C5 H5A 108.7
C4 C5 H5A 108.7
C6 C5 H5B 108.7
C4 C5 H5B 108.7
H5A C5 H5B 107.6
C7 C6 C5 113.3(3)
C7 C6 H6A 108.9
C5 C6 H6A 108.9
C7 C6 H6B 108.9
C5 C6 H6B 108.9
H6A C6 H6B 107.7
C6 C7 H7A 109.5
C6 C7 H7B 109.5
H7A C7 H7B 109.5
C6 C7 H7C 109.5
H7A C7 H7C 109.5
H7B C7 H7C 109.5
O3 C8 C2 109.0(3)
O3 C8 C9 106.2(3)
C2 C8 C9 112.2(3)
O3 C8 H8 109.8
C2 C8 H8 109.8
C9 C8 H8 109.8
C8 C9 H9A 109.5
C8 C9 H9B 109.5
H9A C9 H9B 109.5
C8 C9 H9C 109.5
H9A C9 H9C 109.5
H9B C9 H9C 109.5
C15 C10 C11 121.8(4)
C15 C10 S1 119.9(3)
C11 C10 S1 118.3(3)
C10 C11 C12 118.1(4)
C10 C11 H11 121.0
C12 C11 H11 121.0
C13 C12 C11 120.7(4)
C13 C12 H12 119.7
C11 C12 H12 119.7
C14 C13 C12 120.0(4)
C14 C13 H13 120.0
C12 C13 H13 120.0
C13 C14 C15 120.5(4)
C13 C14 H14 119.8
C15 C14 H14 119.8
C10 C15 C14 118.9(4)
C10 C15 H15 120.6
C14 C15 H15 120.6

loop_
_geom_bond_atom_site_label_1
_geom_bond_atom_site_label_2
_geom_bond_distance
S1 O1 1.439(3)
S1 O2 1.446(3)
S1 C1 1.743(4)
S1 C10 1.768(4)
O3 C8 1.432(5)
O3 H3 0.8299
C1 C3 1.509(5)
C1 C2 1.535(5)
C1 H1 0.9600
C2 C3 1.500(5)
C2 C8 1.515(5)
C2 H2 0.9600
C3 C4 1.515(5)
C3 H3A 0.9600
C4 C5 1.515(5)
C4 H4A 0.9600
C4 H4B 0.9600
C5 C6 1.513(5)
C5 H5A 0.9600
C5 H5B 0.9600
C6 C7 1.509(6)
C6 H6A 0.9600
C6 H6B 0.9600
C7 H7A 0.9599
C7 H7B 0.9599
C7 H7C 0.9599
C8 C9 1.516(5)
C8 H8 0.9600
C9 H9A 0.9599
C9 H9B 0.9599
C9 H9C 0.9599
C10 C15 1.382(5)
C10 C11 1.392(5)
C11 C12 1.397(6)
C11 H11 0.9600
C12 C13 1.389(6)
C12 H12 0.9600
C13 C14 1.376(7)
C13 H13 0.9600
C14 C15 1.395(6)
C14 H14 0.9600
C15 H15 0.9600

loop_
_geom_hbond_atom_site_label_D
_geom_hbond_atom_site_label_H
_geom_hbond_atom_site_label_A
_geom_hbond_distance_DH
_geom_hbond_distance_HA
_geom_hbond_distance_DA
_geom_hbond_angle_DHA
_geom_hbond_site_symmetry_A
O3 H3 O2 0.83 2.07 2.894(4) 175.8 3_645

loop_
_geom_torsion_atom_site_label_1
_geom_torsion_atom_site_label_2
_geom_torsion_atom_site_label_3
_geom_torsion_atom_site_label_4
_geom_torsion
O1 S1 C1 C3 -43.4(4)
O2 S1 C1 C3 -174.2(3)
C10 S1 C1 C3 71.6(3)
O1 S1 C1 C2 28.8(4)
O2 S1 C1 C2 -102.0(3)
C10 S1 C1 C2 143.8(3)
S1 C1 C2 C3 -108.2(4)
C3 C1 C2 C8 107.7(4)
S1 C1 C2 C8 -0.5(5)
C8 C2 C3 C1 -114.5(4)
C8 C2 C3 C4 138.6(4)
C1 C2 C3 C4 -106.9(4)
S1 C1 C3 C2 115.5(3)
C2 C1 C3 C4 114.4(4)
S1 C1 C3 C4 -130.1(3)
C2 C3 C4 C5 153.1(4)
C1 C3 C4 C5 80.4(4)
C3 C4 C5 C6 -179.1(3)
C4 C5 C6 C7 -178.3(4)
C3 C2 C8 O3 -84.2(4)
C1 C2 C8 O3 -155.9(3)
C3 C2 C8 C9 158.4(4)
C1 C2 C8 C9 86.6(5)
O1 S1 C10 C15 -166.0(3)
O2 S1 C10 C15 -36.8(4)
C1 S1 C10 C15 77.0(3)
O1 S1 C10 C11 16.0(4)
O2 S1 C10 C11 145.1(3)
C1 S1 C10 C11 -101.1(3)
C15 C10 C11 C12 1.0(6)
S1 C10 C11 C12 179.1(3)
C10 C11 C12 C13 -2.1(7)
C11 C12 C13 C14 2.3(7)
C12 C13 C14 C15 -1.4(7)
C11 C10 C15 C14 -0.1(6)
S1 C10 C15 C14 -178.1(3)
C13 C14 C15 C10 0.3(6)
